data_7020227
loop_
_publ_author_name
'Kameo, Hajime'
'Ishii, Sho'
'Nakazawa, Hiroshi'

_publ_section_title
;
 Facile synthesis of rhodium and iridium complexes bearing a [PEP]-type
 ligand (E = Ge or Sn) via E-C bond cleavage.
;
_journal_issue 37
_journal_name_full 'Dalton transactions (Cambridge, England : 2003)'
_journal_page_first 11386
_journal_page_last 11392
_journal_paper_doi 10.1039/c2dt30996c
_journal_volume 41
_journal_year 2012
_chemical_formula_moiety 'C62 H52 O P3 Rh Sn '
_chemical_formula_sum 'C62 H52 O P3 Rh Sn'
_chemical_formula_weight 1127.61
_space_group_IT_number 14
_symmetry_cell_setting monoclinic
_symmetry_Int_Tables_number 14
_symmetry_space_group_name_Hall '-P 2yn'
_symmetry_space_group_name_H-M 'P 1 21/n 1'
_cell_angle_alpha 90.0000
_cell_angle_beta 103.348(2)
_cell_angle_gamma 90.0000
_cell_formula_units_Z 4
_cell_length_a 12.0309(7)
_cell_length_b 11.3392(5)
_cell_length_c 38.540(2)
_cell_measurement_reflns_used 13949
_cell_measurement_temperature 200.1
_cell_measurement_theta_max 27.5
_cell_measurement_theta_min 4.0
_cell_volume 5115.6(5)
_computing_cell_refinement CrystalClear
_computing_data_collection CrystalClear
_computing_data_reduction CrystalStructure
_computing_molecular_graphics Ortep-3(Farrugia,1997)
_computing_publication_material 'CrystalStructure 3.8'
_computing_structure_refinement CRYSTALS
_computing_structure_solution SIR97
_diffrn_ambient_temperature 200.1
_diffrn_detector_area_resol_mean 7.31
_diffrn_measured_fraction_theta_full 0.984
_diffrn_measured_fraction_theta_max 0.984
_diffrn_measurement_device_type 'Rigaku Mercury'
_diffrn_measurement_method '\w or \f'
_diffrn_radiation_type 'Mo K\a'
_diffrn_radiation_wavelength 0.71070
_diffrn_reflns_av_R_equivalents 0.039
_diffrn_reflns_limit_h_max 15
_diffrn_reflns_limit_h_min -10
_diffrn_reflns_limit_k_max 14
_diffrn_reflns_limit_k_min -11
_diffrn_reflns_limit_l_max 49
_diffrn_reflns_limit_l_min -47
_diffrn_reflns_number 38959
_diffrn_reflns_theta_full 27.46
_diffrn_reflns_theta_max 27.46
_exptl_absorpt_coefficient_mu 0.946
_exptl_absorpt_correction_T_max 0.954
_exptl_absorpt_correction_T_min 0.761
_exptl_absorpt_correction_type multi-scan
_exptl_absorpt_process_details 'Jacobson, R. (1998) Private communication'
_exptl_crystal_colour paleyellow
_exptl_crystal_density_diffrn 1.464
_exptl_crystal_density_method 'not measured'
_exptl_crystal_description platelet
_exptl_crystal_F_000 2288.00
_exptl_crystal_size_max 0.15
_exptl_crystal_size_mid 0.13
_exptl_crystal_size_min 0.05
_refine_diff_density_max 0.67
_refine_diff_density_min -0.97
_refine_ls_extinction_method none
_refine_ls_goodness_of_fit_ref 1.006
_refine_ls_hydrogen_treatment refall
_refine_ls_number_parameters 665
_refine_ls_number_reflns 11538
_refine_ls_number_restraints 0
_refine_ls_R_factor_gt 0.0428
_refine_ls_shift/su_max 0.0000
_refine_ls_structure_factor_coef Fsqd
_refine_ls_weighting_details 'w = 1/[0.0024Fo^2^ + 1.0000\s(Fo^2^)]/(4Fo^2^)'
_refine_ls_weighting_scheme calc
_refine_ls_wR_factor_ref 0.1331
_reflns_number_gt 10401
_reflns_number_total 11538
_reflns_threshold_expression F^2^>2.0\s(F^2^)
_cod_data_source_file c2dt30996c.txt
_cod_data_source_block 5
_cod_original_cell_volume 5115.7(5)
_cod_original_formula_sum 'C62 H52 O P3 Rh Sn '
_cod_database_code 7020227

loop_
_symmetry_equiv_pos_site_id
_symmetry_equiv_pos_as_xyz
1 +X,+Y,+Z
2 1/2-X,1/2+Y,1/2-Z
3 -X,-Y,-Z
4 1/2+X,1/2-Y,1/2+Z

loop_
_atom_site_label
_atom_site_type_symbol
_atom_site_fract_x
_atom_site_fract_y
_atom_site_fract_z
_atom_site_U_iso_or_equiv
_atom_site_adp_type
_atom_site_occupancy
_atom_site_symmetry_multiplicity
_atom_site_calc_flag
_atom_site_refinement_flags
Sn(1) Sn 0.45377(2) 0.01738(2) 0.587450(10) 0.02104(6) Uani 1.00 1 d .
Rh(1) Rh 0.53795(2) -0.08304(2) 0.648620(10) 0.01642(6) Uani 1.00 1 d .
P(1) P 0.64792(7) 0.08924(7) 0.65645(2) 0.01913(18) Uani 1.00 1 d .
P(2) P 0.35161(7) -0.06011(7) 0.65478(2) 0.01997(19) Uani 1.00 1 d .
P(3) P 0.59135(7) -0.24548(7) 0.61966(2) 0.01899(18) Uani 1.00 1 d .
O(1) O 0.6297(3) -0.1584(2) 0.72529(8) 0.0471(8) Uani 1.00 1 d .
C(1) C 0.5962(2) -0.1330(3) 0.69622(9) 0.0262(8) Uani 1.00 1 d .
C(2) C 0.4082(3) -0.0494(3) 0.53387(10) 0.0351(9) Uani 1.00 1 d .
C(3) C 0.5795(2) 0.1520(3) 0.58471(10) 0.0256(8) Uani 1.00 1 d .
C(4) C 0.5864(3) 0.2137(3) 0.55382(11) 0.0369(10) Uani 1.00 1 d .
C(5) C 0.6715(4) 0.2979(4) 0.55483(13) 0.0464(12) Uani 1.00 1 d .
C(6) C 0.7494(4) 0.3207(4) 0.58639(13) 0.0494(13) Uani 1.00 1 d .
C(7) C 0.7437(3) 0.2604(3) 0.61706(12) 0.0410(11) Uani 1.00 1 d .
C(8) C 0.6588(2) 0.1746(3) 0.61621(9) 0.0252(8) Uani 1.00 1 d .
C(9) C 0.7987(2) 0.0769(3) 0.68006(9) 0.0236(7) Uani 1.00 1 d .
C(10) C 0.8568(3) -0.0267(3) 0.67616(10) 0.0285(8) Uani 1.00 1 d .
C(11) C 0.9739(3) -0.0352(3) 0.69033(11) 0.0349(10) Uani 1.00 1 d .
C(12) C 1.0325(3) 0.0578(4) 0.70938(11) 0.0370(10) Uani 1.00 1 d .
C(13) C 0.9761(3) 0.1592(3) 0.71426(11) 0.0373(10) Uani 1.00 1 d .
C(14) C 0.8591(3) 0.1696(3) 0.69953(11) 0.0307(9) Uani 1.00 1 d .
C(15) C 0.5934(2) 0.2028(2) 0.68203(9) 0.0222(7) Uani 1.00 1 d .
C(16) C 0.6214(3) 0.2034(3) 0.71923(10) 0.0279(8) Uani 1.00 1 d .
C(17) C 0.5733(3) 0.2851(3) 0.73810(11) 0.0374(10) Uani 1.00 1 d .
C(18) C 0.4940(3) 0.3654(3) 0.72023(12) 0.0397(11) Uani 1.00 1 d .
C(19) C 0.4640(3) 0.3638(3) 0.68326(13) 0.0408(11) Uani 1.00 1 d .
C(20) C 0.5130(3) 0.2839(3) 0.66414(11) 0.0302(9) Uani 1.00 1 d .
C(21) C 0.3074(2) 0.1073(2) 0.60032(9) 0.0223(7) Uani 1.00 1 d .
C(22) C 0.2509(3) 0.2040(3) 0.58204(10) 0.0289(8) Uani 1.00 1 d .
C(23) C 0.1689(3) 0.2657(3) 0.59491(12) 0.0392(10) Uani 1.00 1 d .
C(24) C 0.1386(3) 0.2270(3) 0.62565(12) 0.0411(11) Uani 1.00 1 d .
C(25) C 0.1911(3) 0.1287(3) 0.64348(11) 0.0346(10) Uani 1.00 1 d .
C(26) C 0.2763(2) 0.0693(2) 0.63146(9) 0.0237(7) Uani 1.00 1 d .
C(27) C 0.2494(2) -0.1809(3) 0.63945(9) 0.0237(7) Uani 1.00 1 d .
C(28) C 0.1382(3) -0.1611(3) 0.61959(11) 0.0328(9) Uani 1.00 1 d .
C(29) C 0.0655(3) -0.2569(4) 0.60822(12) 0.0427(11) Uani 1.00 1 d .
C(30) C 0.1020(3) -0.3701(4) 0.61640(12) 0.0417(11) Uani 1.00 1 d .
C(31) C 0.2113(3) -0.3912(3) 0.63644(11) 0.0352(9) Uani 1.00 1 d .
C(32) C 0.2846(3) -0.2966(3) 0.64716(10) 0.0286(8) Uani 1.00 1 d .
C(33) C 0.3350(2) -0.0418(3) 0.70070(9) 0.0226(7) Uani 1.00 1 d .
C(34) C 0.3699(3) 0.0642(3) 0.71849(10) 0.0293(8) Uani 1.00 1 d .
C(35) C 0.3645(3) 0.0798(3) 0.75363(10) 0.0337(9) Uani 1.00 1 d .
C(36) C 0.3252(3) -0.0097(3) 0.77205(10) 0.0348(10) Uani 1.00 1 d .
C(37) C 0.2923(3) -0.1148(3) 0.75518(10) 0.0328(9) Uani 1.00 1 d .
C(38) C 0.2961(3) -0.1317(3) 0.71994(10) 0.0272(8) Uani 1.00 1 d .
C(39) C 0.6948(2) -0.3428(2) 0.64861(9) 0.0236(7) Uani 1.00 1 d .
C(40) C 0.8071(3) -0.3545(3) 0.64560(11) 0.0317(9) Uani 1.00 1 d .
C(41) C 0.8831(3) -0.4249(3) 0.66952(12) 0.0410(11) Uani 1.00 1 d .
C(42) C 0.8487(3) -0.4848(3) 0.69624(12) 0.0367(10) Uani 1.00 1 d .
C(43) C 0.7375(3) -0.4746(3) 0.69944(11) 0.0330(9) Uani 1.00 1 d .
C(44) C 0.6612(3) -0.4023(3) 0.67622(10) 0.0284(8) Uani 1.00 1 d .
C(45) C 0.6617(2) -0.2182(3) 0.58251(9) 0.0249(8) Uani 1.00 1 d .
C(46) C 0.7228(3) -0.1147(3) 0.58278(10) 0.0293(8) Uani 1.00 1 d .
C(47) C 0.7756(3) -0.0887(3) 0.55510(12) 0.0398(11) Uani 1.00 1 d .
C(48) C 0.7682(4) -0.1645(4) 0.52706(12) 0.0447(12) Uani 1.00 1 d .
C(49) C 0.7073(4) -0.2687(4) 0.52644(12) 0.0488(13) Uani 1.00 1 d .
C(50) C 0.6540(3) -0.2965(3) 0.55407(11) 0.0373(10) Uani 1.00 1 d .
C(51) C 0.4814(2) -0.3509(2) 0.59746(9) 0.0242(7) Uani 1.00 1 d .
C(52) C 0.3787(3) -0.3054(3) 0.57827(10) 0.0288(8) Uani 1.00 1 d .
C(53) C 0.2955(3) -0.3782(3) 0.55721(11) 0.0344(9) Uani 1.00 1 d .
C(54) C 0.3151(3) -0.4975(3) 0.55638(11) 0.0383(10) Uani 1.00 1 d .
C(55) C 0.4150(3) -0.5438(3) 0.57605(12) 0.0420(11) Uani 1.00 1 d .
C(56) C 0.4987(3) -0.4718(3) 0.59651(11) 0.0340(9) Uani 1.00 1 d .
C(57) C 0.5134(6) 0.4533(7) 0.03318(17) 0.080(2) Uani 1.00 1 d .
C(58) C 0.4278(6) 0.4134(5) 0.0058(2) 0.075(2) Uani 1.00 1 d .
C(59) C 0.4159(5) 0.4607(7) -0.02758(18) 0.078(2) Uani 1.00 1 d .
C(60) C 0.5398(4) 0.9128(5) -0.01902(15) 0.0560(15) Uani 1.00 1 d .
C(61) C 0.4805(4) 0.8837(4) 0.00604(16) 0.0567(14) Uani 1.00 1 d .
C(62) C 0.4401(4) 0.9722(5) 0.02517(15) 0.0549(14) Uani 1.00 1 d .
H(1) H 0.4722 -0.0447 0.5234 0.042 Uiso 1.00 1 c R
H(2) H 0.3473 -0.0037 0.5203 0.042 Uiso 1.00 1 c R
H(3) H 0.3846 -0.1293 0.5342 0.042 Uiso 1.00 1 c R
H(4) H 0.5325 0.1982 0.5321 0.045 Uiso 1.00 1 c R
H(5) H 0.6767 0.3389 0.5338 0.058 Uiso 1.00 1 c R
H(6) H 0.8067 0.3789 0.5871 0.061 Uiso 1.00 1 c R
H(7) H 0.7976 0.2760 0.6388 0.050 Uiso 1.00 1 c R
H(8) H 0.8161 -0.0917 0.6638 0.034 Uiso 1.00 1 c R
H(9) H 1.0135 -0.1050 0.6867 0.043 Uiso 1.00 1 c R
H(10) H 1.1122 0.0512 0.7192 0.044 Uiso 1.00 1 c R
H(11) H 1.0165 0.2227 0.7276 0.044 Uiso 1.00 1 c R
H(12) H 0.8200 0.2400 0.7028 0.036 Uiso 1.00 1 c R
H(13) H 0.6743 0.1470 0.7317 0.034 Uiso 1.00 1 c R
H(14) H 0.5954 0.2866 0.7634 0.046 Uiso 1.00 1 c R
H(15) H 0.4604 0.4209 0.7332 0.050 Uiso 1.00 1 c R
H(16) H 0.4081 0.4177 0.6710 0.050 Uiso 1.00 1 c R
H(17) H 0.4930 0.2848 0.6388 0.036 Uiso 1.00 1 c R
H(18) H 0.2688 0.2282 0.5604 0.034 Uiso 1.00 1 c R
H(19) H 0.1342 0.3341 0.5828 0.045 Uiso 1.00 1 c R
H(20) H 0.0810 0.2671 0.6342 0.050 Uiso 1.00 1 c R
H(21) H 0.1694 0.1016 0.6643 0.043 Uiso 1.00 1 c R
H(22) H 0.1125 -0.0828 0.6137 0.039 Uiso 1.00 1 c R
H(23) H -0.0103 -0.2430 0.5950 0.050 Uiso 1.00 1 c R
H(24) H 0.0526 -0.4344 0.6079 0.050 Uiso 1.00 1 c R
H(25) H 0.2360 -0.4693 0.6430 0.042 Uiso 1.00 1 c R
H(26) H 0.3608 -0.3110 0.6600 0.035 Uiso 1.00 1 c R
H(27) H 0.3968 0.1263 0.7060 0.036 Uiso 1.00 1 c R
H(28) H 0.3886 0.1524 0.7653 0.040 Uiso 1.00 1 c R
H(29) H 0.3204 0.0016 0.7961 0.042 Uiso 1.00 1 c R
H(30) H 0.2674 -0.1772 0.7680 0.041 Uiso 1.00 1 c R
H(31) H 0.2716 -0.2044 0.7085 0.034 Uiso 1.00 1 c R
H(32) H 0.8321 -0.3134 0.6273 0.038 Uiso 1.00 1 c R
H(33) H 0.9598 -0.4323 0.6673 0.048 Uiso 1.00 1 c R
H(34) H 0.9011 -0.5330 0.7124 0.042 Uiso 1.00 1 c R
H(35) H 0.7126 -0.5174 0.7174 0.039 Uiso 1.00 1 c R
H(36) H 0.5857 -0.3923 0.6794 0.034 Uiso 1.00 1 c R
H(37) H 0.7271 -0.0601 0.6017 0.037 Uiso 1.00 1 c R
H(38) H 0.8192 -0.0185 0.5559 0.050 Uiso 1.00 1 c R
H(39) H 0.8036 -0.1462 0.5081 0.056 Uiso 1.00 1 c R
H(40) H 0.7015 -0.3216 0.5070 0.061 Uiso 1.00 1 c R
H(41) H 0.6134 -0.3685 0.5536 0.047 Uiso 1.00 1 c R
H(42) H 0.3643 -0.2233 0.5796 0.033 Uiso 1.00 1 c R
H(43) H 0.2266 -0.3452 0.5436 0.039 Uiso 1.00 1 c R
H(44) H 0.2592 -0.5480 0.5424 0.044 Uiso 1.00 1 c R
H(45) H 0.4275 -0.6264 0.5757 0.048 Uiso 1.00 1 c R
H(46) H 0.5679 -0.5052 0.6098 0.039 Uiso 1.00 1 c R
H(47) H 0.5222 0.4200 0.0563 0.097 Uiso 1.00 1 c R
H(48) H 0.3781 0.3525 0.0100 0.092 Uiso 1.00 1 c R
H(49) H 0.3572 0.4340 -0.0469 0.092 Uiso 1.00 1 c R
H(50) H 0.5673 0.8522 -0.0319 0.065 Uiso 1.00 1 c R
H(51) H 0.4667 0.8032 0.0104 0.066 Uiso 1.00 1 c R
H(52) H 0.3979 0.9518 0.0423 0.065 Uiso 1.00 1 c R

loop_
_atom_site_aniso_label
_atom_site_aniso_U_11
_atom_site_aniso_U_22
_atom_site_aniso_U_33
_atom_site_aniso_U_12
_atom_site_aniso_U_13
_atom_site_aniso_U_23
Sn(1) 0.02165(13) 0.02434(13) 0.01738(13) 0.00020(8) 0.00500(9) 0.00120(8)
Rh(1) 0.01611(13) 0.01801(13) 0.01568(13) 0.00009(8) 0.00475(9) 0.00003(8)
P(1) 0.0186(3) 0.0198(3) 0.0195(3) -0.0013(2) 0.0055(3) -0.0009(2)
P(2) 0.0167(3) 0.0236(3) 0.0209(4) 0.0006(3) 0.0070(3) 0.0024(3)
P(3) 0.0189(3) 0.0194(3) 0.0191(3) 0.0005(2) 0.0053(3) -0.0009(2)
O(1) 0.0623(19) 0.0539(18) 0.0211(14) 0.0061(15) 0.0017(13) 0.0078(12)
C(1) 0.0259(16) 0.0264(16) 0.0259(17) 0.0026(13) 0.0055(13) 0.0010(13)
C(2) 0.041(2) 0.041(2) 0.0223(18) 0.0011(17) 0.0065(15) -0.0004(15)
C(3) 0.0271(16) 0.0260(15) 0.0261(17) -0.0026(13) 0.0112(13) 0.0014(13)
C(4) 0.044(2) 0.040(2) 0.0278(19) -0.0024(17) 0.0111(16) 0.0076(16)
C(5) 0.054(2) 0.049(2) 0.041(2) -0.009(2) 0.022(2) 0.0188(19)
C(6) 0.056(2) 0.048(2) 0.048(2) -0.025(2) 0.020(2) 0.008(2)
C(7) 0.042(2) 0.039(2) 0.043(2) -0.0155(17) 0.0111(18) 0.0051(17)
C(8) 0.0269(16) 0.0243(15) 0.0273(17) -0.0003(12) 0.0124(13) 0.0026(12)
C(9) 0.0161(14) 0.0279(16) 0.0267(16) -0.0015(11) 0.0047(12) 0.0022(12)
C(10) 0.0238(16) 0.0304(17) 0.0312(19) 0.0007(13) 0.0063(14) -0.0000(14)
C(11) 0.0227(17) 0.045(2) 0.038(2) 0.0081(15) 0.0105(15) 0.0112(17)
C(12) 0.0165(16) 0.058(2) 0.036(2) -0.0021(15) 0.0046(14) 0.0141(18)
C(13) 0.0236(17) 0.050(2) 0.037(2) -0.0125(16) 0.0045(15) -0.0029(17)
C(14) 0.0213(16) 0.0312(18) 0.038(2) -0.0057(13) 0.0029(14) -0.0052(15)
C(15) 0.0201(14) 0.0208(14) 0.0260(16) -0.0034(11) 0.0063(12) -0.0033(12)
C(16) 0.0291(16) 0.0284(16) 0.0265(17) -0.0019(13) 0.0071(13) -0.0023(13)
C(17) 0.036(2) 0.045(2) 0.034(2) -0.0120(17) 0.0131(16) -0.0162(17)
C(18) 0.038(2) 0.037(2) 0.049(2) -0.0013(16) 0.0207(18) -0.0174(18)
C(19) 0.0329(19) 0.0281(18) 0.063(2) 0.0044(15) 0.0134(19) -0.0035(18)
C(20) 0.0291(17) 0.0274(17) 0.0338(19) 0.0037(13) 0.0068(14) -0.0016(14)
C(21) 0.0205(14) 0.0211(14) 0.0245(16) 0.0001(11) 0.0037(12) 0.0004(12)
C(22) 0.0308(17) 0.0271(16) 0.0282(18) -0.0005(13) 0.0058(14) 0.0077(13)
C(23) 0.040(2) 0.0321(19) 0.042(2) 0.0116(16) 0.0011(17) 0.0079(16)
C(24) 0.034(2) 0.045(2) 0.046(2) 0.0205(17) 0.0132(17) 0.0073(18)
C(25) 0.0301(18) 0.040(2) 0.037(2) 0.0103(15) 0.0148(15) 0.0076(16)
C(26) 0.0231(15) 0.0228(15) 0.0253(16) 0.0017(12) 0.0055(12) 0.0040(12)
C(27) 0.0222(15) 0.0300(16) 0.0199(15) -0.0053(12) 0.0068(12) -0.0006(12)
C(28) 0.0221(16) 0.039(2) 0.036(2) -0.0026(14) 0.0036(14) 0.0060(15)
C(29) 0.0261(18) 0.057(2) 0.041(2) -0.0109(17) -0.0014(16) 0.0060(19)
C(30) 0.039(2) 0.048(2) 0.039(2) -0.0191(18) 0.0092(17) -0.0051(18)
C(31) 0.043(2) 0.0296(18) 0.034(2) -0.0089(16) 0.0100(16) 0.0009(15)
C(32) 0.0289(17) 0.0299(17) 0.0282(18) -0.0024(13) 0.0092(14) -0.0006(14)
C(33) 0.0173(14) 0.0278(15) 0.0243(16) 0.0050(12) 0.0079(12) 0.0045(12)
C(34) 0.0262(16) 0.0330(18) 0.0304(18) -0.0019(14) 0.0101(14) -0.0009(14)
C(35) 0.0274(17) 0.044(2) 0.0284(19) -0.0044(15) 0.0033(14) -0.0063(15)
C(36) 0.0249(17) 0.059(2) 0.0211(17) 0.0082(16) 0.0057(14) -0.0006(16)
C(37) 0.0347(18) 0.0391(19) 0.0285(18) 0.0078(15) 0.0151(15) 0.0115(15)
C(38) 0.0272(16) 0.0278(16) 0.0294(18) 0.0041(13) 0.0120(14) 0.0050(13)
C(39) 0.0245(15) 0.0216(14) 0.0243(16) 0.0003(12) 0.0047(12) -0.0020(12)
C(40) 0.0256(16) 0.0388(19) 0.0304(19) 0.0054(14) 0.0059(14) 0.0054(15)
C(41) 0.0230(17) 0.054(2) 0.044(2) 0.0122(16) 0.0032(16) 0.0063(19)
C(42) 0.0294(19) 0.0339(19) 0.041(2) 0.0034(15) -0.0042(16) 0.0090(16)
C(43) 0.038(2) 0.0277(17) 0.031(2) -0.0039(14) 0.0048(16) 0.0075(14)
C(44) 0.0248(16) 0.0310(17) 0.0291(18) -0.0001(13) 0.0056(13) 0.0031(14)
C(45) 0.0225(15) 0.0296(16) 0.0241(16) 0.0058(12) 0.0082(12) 0.0020(13)
C(46) 0.0313(17) 0.0323(17) 0.0281(18) 0.0037(14) 0.0145(14) 0.0016(14)
C(47) 0.047(2) 0.039(2) 0.040(2) 0.0056(17) 0.0242(19) 0.0102(17)
C(48) 0.051(2) 0.055(2) 0.035(2) 0.010(2) 0.0249(19) 0.0087(19)
C(49) 0.059(2) 0.060(2) 0.033(2) 0.011(2) 0.022(2) -0.007(2)
C(50) 0.043(2) 0.040(2) 0.034(2) -0.0005(17) 0.0187(17) -0.0075(16)
C(51) 0.0250(15) 0.0241(15) 0.0238(16) -0.0023(12) 0.0064(12) -0.0036(12)
C(52) 0.0291(17) 0.0288(17) 0.0263(17) -0.0008(13) 0.0020(13) -0.0016(13)
C(53) 0.0245(17) 0.0372(19) 0.037(2) -0.0023(14) -0.0017(15) -0.0027(16)
C(54) 0.038(2) 0.038(2) 0.035(2) -0.0141(16) 0.0010(17) -0.0110(16)
C(55) 0.051(2) 0.0229(17) 0.047(2) -0.0042(17) 0.0001(19) -0.0087(16)
C(56) 0.0308(19) 0.0245(17) 0.043(2) 0.0023(14) -0.0002(16) -0.0053(15)
C(57) 0.071(3) 0.120(5) 0.053(3) 0.064(4) 0.021(3) 0.021(3)
C(58) 0.075(4) 0.065(3) 0.089(4) 0.028(3) 0.029(3) -0.006(3)
C(59) 0.056(3) 0.116(5) 0.059(3) 0.027(3) 0.006(2) -0.029(3)
C(60) 0.042(2) 0.063(3) 0.057(3) -0.001(2) -0.001(2) -0.004(2)
C(61) 0.049(2) 0.050(2) 0.067(3) -0.002(2) 0.004(2) 0.009(2)
C(62) 0.046(2) 0.067(3) 0.048(2) -0.004(2) 0.005(2) 0.003(2)

loop_
_atom_type_symbol
_atom_type_description
_atom_type_scat_dispersion_real
_atom_type_scat_dispersion_imag
_atom_type_scat_source
C C 0.003 0.002
;
International Tables for Crystallography
(1992, Vol. C, Tables 4.2.6.8 and 6.1.1.4)
;
O O 0.011 0.006
;
International Tables for Crystallography
(1992, Vol. C, Tables 4.2.6.8 and 6.1.1.4)
;
P P 0.102 0.094
;
International Tables for Crystallography
(1992, Vol. C, Tables 4.2.6.8 and 6.1.1.4)
;
Rh Rh -1.118 0.919
;
International Tables for Crystallography
(1992, Vol. C, Tables 4.2.6.8 and 6.1.1.4)
;
Sn Sn -0.654 1.425
;
International Tables for Crystallography
(1992, Vol. C, Tables 4.2.6.8 and 6.1.1.4)
;
H H 0.000 0.000
;
International Tables for Crystallography
(1992, Vol. C, Table 6.1.1.4)
;

loop_
_geom_angle_atom_site_label_1
_geom_angle_atom_site_label_2
_geom_angle_atom_site_label_3
_geom_angle
_geom_angle_publ_flag
_geom_angle_site_symmetry_1
_geom_angle_site_symmetry_3
Rh(1) Sn(1) C(2) 132.51(11) yes . .
Rh(1) Sn(1) C(3) 102.83(9) yes . .
Rh(1) Sn(1) C(21) 99.42(8) yes . .
C(2) Sn(1) C(3) 103.15(15) yes . .
C(2) Sn(1) C(21) 109.99(14) yes . .
C(3) Sn(1) C(21) 106.85(12) yes . .
Sn(1) Rh(1) P(1) 80.90(2) yes . .
Sn(1) Rh(1) P(2) 81.99(2) yes . .
Sn(1) Rh(1) P(3) 90.27(2) yes . .
Sn(1) Rh(1) C(1) 171.10(10) yes . .
P(1) Rh(1) P(2) 115.07(3) yes . .
P(1) Rh(1) P(3) 120.92(3) yes . .
P(1) Rh(1) C(1) 93.03(10) yes . .
P(2) Rh(1) P(3) 121.27(2) yes . .
P(2) Rh(1) C(1) 94.85(11) yes . .
P(3) Rh(1) C(1) 98.46(10) yes . .
Rh(1) P(1) C(8) 118.30(10) yes . .
Rh(1) P(1) C(9) 117.67(11) yes . .
Rh(1) P(1) C(15) 113.22(11) yes . .
C(8) P(1) C(9) 101.63(15) yes . .
C(8) P(1) C(15) 100.69(15) yes . .
C(9) P(1) C(15) 102.83(14) yes . .
Rh(1) P(2) C(26) 114.61(12) yes . .
Rh(1) P(2) C(27) 118.15(11) yes . .
Rh(1) P(2) C(33) 115.66(10) yes . .
C(26) P(2) C(27) 102.60(14) yes . .
C(26) P(2) C(33) 103.22(15) yes . .
C(27) P(2) C(33) 100.36(15) yes . .
Rh(1) P(3) C(39) 114.16(11) yes . .
Rh(1) P(3) C(45) 117.83(11) yes . .
Rh(1) P(3) C(51) 119.33(12) yes . .
C(39) P(3) C(45) 101.73(16) yes . .
C(39) P(3) C(51) 101.88(14) yes . .
C(45) P(3) C(51) 99.03(15) yes . .
Rh(1) C(1) O(1) 177.1(3) yes . .
Sn(1) C(3) C(4) 124.9(2) yes . .
Sn(1) C(3) C(8) 115.8(2) yes . .
C(4) C(3) C(8) 119.3(3) yes . .
C(3) C(4) C(5) 120.4(3) yes . .
C(4) C(5) C(6) 119.9(4) yes . .
C(5) C(6) C(7) 120.3(4) yes . .
C(6) C(7) C(8) 120.2(3) yes . .
P(1) C(8) C(3) 117.9(2) yes . .
P(1) C(8) C(7) 122.1(2) yes . .
C(3) C(8) C(7) 119.9(3) yes . .
P(1) C(9) C(10) 118.3(2) yes . .
P(1) C(9) C(14) 122.8(2) yes . .
C(10) C(9) C(14) 118.8(2) yes . .
C(9) C(10) C(11) 120.3(3) yes . .
C(10) C(11) C(12) 120.1(3) yes . .
C(11) C(12) C(13) 120.4(3) yes . .
C(12) C(13) C(14) 120.0(3) yes . .
C(9) C(14) C(13) 120.4(3) yes . .
P(1) C(15) C(16) 121.7(2) yes . .
P(1) C(15) C(20) 119.4(2) yes . .
C(16) C(15) C(20) 118.7(3) yes . .
C(15) C(16) C(17) 120.8(3) yes . .
C(16) C(17) C(18) 120.2(3) yes . .
C(17) C(18) C(19) 119.3(4) yes . .
C(18) C(19) C(20) 120.9(3) yes . .
C(15) C(20) C(19) 120.0(3) yes . .
Sn(1) C(21) C(22) 125.2(2) yes . .
Sn(1) C(21) C(26) 116.0(2) yes . .
C(22) C(21) C(26) 118.6(3) yes . .
C(21) C(22) C(23) 121.3(3) yes . .
C(22) C(23) C(24) 119.5(3) yes . .
C(23) C(24) C(25) 120.0(4) yes . .
C(24) C(25) C(26) 120.8(4) yes . .
P(2) C(26) C(21) 117.5(2) yes . .
P(2) C(26) C(25) 122.6(2) yes . .
C(21) C(26) C(25) 119.8(3) yes . .
P(2) C(27) C(28) 122.6(2) yes . .
P(2) C(27) C(32) 119.0(2) yes . .
C(28) C(27) C(32) 118.4(3) yes . .
C(27) C(28) C(29) 119.7(3) yes . .
C(28) C(29) C(30) 120.8(3) yes . .
C(29) C(30) C(31) 120.2(3) yes . .
C(30) C(31) C(32) 119.2(3) yes . .
C(27) C(32) C(31) 121.6(3) yes . .
P(2) C(33) C(34) 118.8(2) yes . .
P(2) C(33) C(38) 123.4(2) yes . .
C(34) C(33) C(38) 117.6(3) yes . .
C(33) C(34) C(35) 120.9(3) yes . .
C(34) C(35) C(36) 120.6(3) yes . .
C(35) C(36) C(37) 119.3(3) yes . .
C(36) C(37) C(38) 121.0(3) yes . .
C(33) C(38) C(37) 120.6(3) yes . .
P(3) C(39) C(40) 122.9(2) yes . .
P(3) C(39) C(44) 118.5(2) yes . .
C(40) C(39) C(44) 118.5(3) yes . .
C(39) C(40) C(41) 120.2(3) yes . .
C(40) C(41) C(42) 121.0(3) yes . .
C(41) C(42) C(43) 119.5(3) yes . .
C(42) C(43) C(44) 120.2(3) yes . .
C(39) C(44) C(43) 120.6(3) yes . .
P(3) C(45) C(46) 118.2(2) yes . .
P(3) C(45) C(50) 122.8(2) yes . .
C(46) C(45) C(50) 118.9(3) yes . .
C(45) C(46) C(47) 120.6(3) yes . .
C(46) C(47) C(48) 120.9(4) yes . .
C(47) C(48) C(49) 119.1(4) yes . .
C(48) C(49) C(50) 120.7(4) yes . .
C(45) C(50) C(49) 119.7(3) yes . .
P(3) C(51) C(52) 117.6(2) yes . .
P(3) C(51) C(56) 123.8(2) yes . .
C(52) C(51) C(56) 118.4(3) yes . .
C(51) C(52) C(53) 121.3(3) yes . .
C(52) C(53) C(54) 119.3(3) yes . .
C(53) C(54) C(55) 119.9(3) yes . .
C(54) C(55) C(56) 121.1(3) yes . .
C(51) C(56) C(55) 120.0(3) yes . .
C(58) C(57) C(59) 120.5(6) yes . 3_665
C(57) C(58) C(59) 119.3(6) yes . .
C(57) C(59) C(58) 120.1(6) yes 3_665 .
C(61) C(60) C(62) 119.8(5) yes . 3_675
C(60) C(61) C(62) 120.1(5) yes . .
C(60) C(62) C(61) 120.1(5) yes 3_675 .
Sn(1) C(2) H(1) 109.7 no . .
Sn(1) C(2) H(2) 109.2 no . .
Sn(1) C(2) H(3) 109.5 no . .
H(1) C(2) H(2) 109.5 no . .
H(1) C(2) H(3) 109.5 no . .
H(2) C(2) H(3) 109.5 no . .
C(3) C(4) H(4) 119.7 no . .
C(5) C(4) H(4) 119.9 no . .
C(4) C(5) H(5) 120.3 no . .
C(6) C(5) H(5) 119.8 no . .
C(5) C(6) H(6) 119.8 no . .
C(7) C(6) H(6) 119.9 no . .
C(6) C(7) H(7) 120.2 no . .
C(8) C(7) H(7) 119.6 no . .
C(9) C(10) H(8) 119.6 no . .
C(11) C(10) H(8) 120.1 no . .
C(10) C(11) H(9) 119.8 no . .
C(12) C(11) H(9) 120.1 no . .
C(11) C(12) H(10) 119.7 no . .
C(13) C(12) H(10) 119.9 no . .
C(12) C(13) H(11) 120.2 no . .
C(14) C(13) H(11) 119.8 no . .
C(9) C(14) H(12) 119.5 no . .
C(13) C(14) H(12) 120.1 no . .
C(15) C(16) H(13) 119.4 no . .
C(17) C(16) H(13) 119.8 no . .
C(16) C(17) H(14) 120.0 no . .
C(18) C(17) H(14) 119.8 no . .
C(17) C(18) H(15) 120.2 no . .
C(19) C(18) H(15) 120.5 no . .
C(18) C(19) H(16) 119.4 no . .
C(20) C(19) H(16) 119.7 no . .
C(15) C(20) H(17) 119.7 no . .
C(19) C(20) H(17) 120.2 no . .
C(21) C(22) H(18) 119.2 no . .
C(23) C(22) H(18) 119.5 no . .
C(22) C(23) H(19) 120.2 no . .
C(24) C(23) H(19) 120.3 no . .
C(23) C(24) H(20) 120.1 no . .
C(25) C(24) H(20) 119.9 no . .
C(24) C(25) H(21) 119.8 no . .
C(26) C(25) H(21) 119.5 no . .
C(27) C(28) H(22) 120.0 no . .
C(29) C(28) H(22) 120.3 no . .
C(28) C(29) H(23) 119.5 no . .
C(30) C(29) H(23) 119.8 no . .
C(29) C(30) H(24) 119.9 no . .
C(31) C(30) H(24) 119.8 no . .
C(30) C(31) H(25) 120.6 no . .
C(32) C(31) H(25) 120.1 no . .
C(27) C(32) H(26) 118.9 no . .
C(31) C(32) H(26) 119.5 no . .
C(33) C(34) H(27) 119.1 no . .
C(35) C(34) H(27) 120.0 no . .
C(34) C(35) H(28) 119.7 no . .
C(36) C(35) H(28) 119.8 no . .
C(35) C(36) H(29) 120.4 no . .
C(37) C(36) H(29) 120.2 no . .
C(36) C(37) H(30) 119.4 no . .
C(38) C(37) H(30) 119.6 no . .
C(33) C(38) H(31) 119.4 no . .
C(37) C(38) H(31) 119.9 no . .
C(39) C(40) H(32) 119.7 no . .
C(41) C(40) H(32) 120.1 no . .
C(40) C(41) H(33) 119.7 no . .
C(42) C(41) H(33) 119.3 no . .
C(41) C(42) H(34) 120.4 no . .
C(43) C(42) H(34) 120.1 no . .
C(42) C(43) H(35) 119.9 no . .
C(44) C(43) H(35) 119.9 no . .
C(39) C(44) H(36) 119.6 no . .
C(43) C(44) H(36) 119.8 no . .
C(45) C(46) H(37) 119.6 no . .
C(47) C(46) H(37) 119.8 no . .
C(46) C(47) H(38) 119.8 no . .
C(48) C(47) H(38) 119.2 no . .
C(47) C(48) H(39) 120.8 no . .
C(49) C(48) H(39) 120.1 no . .
C(48) C(49) H(40) 119.5 no . .
C(50) C(49) H(40) 119.8 no . .
C(45) C(50) H(41) 120.2 no . .
C(49) C(50) H(41) 120.1 no . .
C(51) C(52) H(42) 119.1 no . .
C(53) C(52) H(42) 119.6 no . .
C(52) C(53) H(43) 120.2 no . .
C(54) C(53) H(43) 120.5 no . .
C(53) C(54) H(44) 120.2 no . .
C(55) C(54) H(44) 119.9 no . .
C(54) C(55) H(45) 119.5 no . .
C(56) C(55) H(45) 119.4 no . .
C(51) C(56) H(46) 119.9 no . .
C(55) C(56) H(46) 120.1 no . .
C(58) C(57) H(47) 119.4 no . .
C(59) C(57) H(47) 120.0 no 3_665 .
C(57) C(58) H(48) 120.2 no . .
C(59) C(58) H(48) 120.5 no . .
C(57) C(59) H(49) 119.3 no 3_665 .
C(58) C(59) H(49) 120.6 no . .
C(61) C(60) H(50) 119.7 no . .
C(62) C(60) H(50) 120.5 no 3_675 .
C(60) C(61) H(51) 119.9 no . .
C(62) C(61) H(51) 120.0 no . .
C(60) C(62) H(52) 120.0 no 3_675 .
C(61) C(62) H(52) 119.9 no . .

loop_
_geom_bond_atom_site_label_1
_geom_bond_atom_site_label_2
_geom_bond_distance
_geom_bond_publ_flag
_geom_bond_site_symmetry_2
Sn(1) Rh(1) 2.6034(4) yes .
Sn(1) C(2) 2.148(3) yes .
Sn(1) C(3) 2.168(3) yes .
Sn(1) C(21) 2.189(3) yes .
Rh(1) P(1) 2.3395(8) yes .
Rh(1) P(2) 2.3228(9) yes .
Rh(1) P(3) 2.3200(8) yes .
Rh(1) C(1) 1.893(3) yes .
P(1) C(8) 1.858(3) yes .
P(1) C(9) 1.837(3) yes .
P(1) C(15) 1.833(3) yes .
P(2) C(26) 1.845(3) yes .
P(2) C(27) 1.845(3) yes .
P(2) C(33) 1.838(3) yes .
P(3) C(39) 1.837(3) yes .
P(3) C(45) 1.850(3) yes .
P(3) C(51) 1.841(3) yes .
O(1) C(1) 1.137(4) yes .
C(3) C(4) 1.400(5) yes .
C(3) C(8) 1.384(4) yes .
C(4) C(5) 1.394(6) yes .
C(5) C(6) 1.378(6) yes .
C(6) C(7) 1.381(6) yes .
C(7) C(8) 1.405(5) yes .
C(9) C(10) 1.392(5) yes .
C(9) C(14) 1.395(4) yes .
C(10) C(11) 1.392(4) yes .
C(11) C(12) 1.382(5) yes .
C(12) C(13) 1.369(6) yes .
C(13) C(14) 1.396(4) yes .
C(15) C(16) 1.395(5) yes .
C(15) C(20) 1.396(4) yes .
C(16) C(17) 1.384(5) yes .
C(17) C(18) 1.383(5) yes .
C(18) C(19) 1.387(6) yes .
C(19) C(20) 1.383(6) yes .
C(21) C(22) 1.393(4) yes .
C(21) C(26) 1.405(5) yes .
C(22) C(23) 1.391(6) yes .
C(23) C(24) 1.389(6) yes .
C(24) C(25) 1.383(5) yes .
C(25) C(26) 1.392(5) yes .
C(27) C(28) 1.398(4) yes .
C(27) C(32) 1.390(4) yes .
C(28) C(29) 1.400(5) yes .
C(29) C(30) 1.369(6) yes .
C(30) C(31) 1.383(5) yes .
C(31) C(32) 1.390(5) yes .
C(33) C(34) 1.399(4) yes .
C(33) C(38) 1.403(5) yes .
C(34) C(35) 1.382(5) yes .
C(35) C(36) 1.383(6) yes .
C(36) C(37) 1.371(5) yes .
C(37) C(38) 1.383(5) yes .
C(39) C(40) 1.388(5) yes .
C(39) C(44) 1.397(5) yes .
C(40) C(41) 1.390(5) yes .
C(41) C(42) 1.375(6) yes .
C(42) C(43) 1.376(6) yes .
C(43) C(44) 1.391(5) yes .
C(45) C(46) 1.384(5) yes .
C(45) C(50) 1.396(5) yes .
C(46) C(47) 1.393(6) yes .
C(47) C(48) 1.368(6) yes .
C(48) C(49) 1.388(7) yes .
C(49) C(50) 1.399(7) yes .
C(51) C(52) 1.385(4) yes .
C(51) C(56) 1.389(4) yes .
C(52) C(53) 1.403(5) yes .
C(53) C(54) 1.374(5) yes .
C(54) C(55) 1.369(5) yes .
C(55) C(56) 1.391(5) yes .
C(57) C(58) 1.369(9) yes .
C(57) C(59) 1.344(11) yes 3_665
C(58) C(59) 1.372(10) yes .
C(60) C(61) 1.367(8) yes .
C(60) C(62) 1.357(8) yes 3_675
C(61) C(62) 1.397(8) yes .
C(2) H(1) 0.950 no .
C(2) H(2) 0.950 no .
C(2) H(3) 0.950 no .
C(4) H(4) 0.950 no .
C(5) H(5) 0.950 no .
C(6) H(6) 0.950 no .
C(7) H(7) 0.950 no .
C(10) H(8) 0.950 no .
C(11) H(9) 0.950 no .
C(12) H(10) 0.950 no .
C(13) H(11) 0.950 no .
C(14) H(12) 0.950 no .
C(16) H(13) 0.950 no .
C(17) H(14) 0.950 no .
C(18) H(15) 0.950 no .
C(19) H(16) 0.950 no .
C(20) H(17) 0.950 no .
C(22) H(18) 0.950 no .
C(23) H(19) 0.950 no .
C(24) H(20) 0.950 no .
C(25) H(21) 0.950 no .
C(28) H(22) 0.950 no .
C(29) H(23) 0.950 no .
C(30) H(24) 0.950 no .
C(31) H(25) 0.950 no .
C(32) H(26) 0.950 no .
C(34) H(27) 0.950 no .
C(35) H(28) 0.950 no .
C(36) H(29) 0.950 no .
C(37) H(30) 0.950 no .
C(38) H(31) 0.950 no .
C(40) H(32) 0.950 no .
C(41) H(33) 0.950 no .
C(42) H(34) 0.950 no .
C(43) H(35) 0.950 no .
C(44) H(36) 0.950 no .
C(46) H(37) 0.950 no .
C(47) H(38) 0.950 no .
C(48) H(39) 0.950 no .
C(49) H(40) 0.950 no .
C(50) H(41) 0.950 no .
C(52) H(42) 0.950 no .
C(53) H(43) 0.950 no .
C(54) H(44) 0.950 no .
C(55) H(45) 0.950 no .
C(56) H(46) 0.950 no .
C(57) H(47) 0.950 no .
C(58) H(48) 0.950 no .
C(59) H(49) 0.950 no .
C(60) H(50) 0.950 no .
C(61) H(51) 0.950 no .
C(62) H(52) 0.950 no .

loop_
_geom_contact_atom_site_label_1
_geom_contact_atom_site_label_2
_geom_contact_distance
_geom_contact_site_symmetry_2
O(1) C(13) 3.563(5) 2_646
O(1) C(14) 3.470(5) 2_646
O(1) C(17) 3.583(5) 2_646
O(1) C(42) 3.567(5) 2_656
C(11) C(17) 3.578(6) 2_646
C(11) C(18) 3.562(6) 2_646
C(12) C(18) 3.553(6) 2_646
C(13) O(1) 3.563(5) 2_656
C(14) O(1) 3.470(5) 2_656
C(17) O(1) 3.583(5) 2_656
C(17) C(11) 3.578(6) 2_656
C(18) C(11) 3.562(6) 2_656
C(18) C(12) 3.553(6) 2_656
C(22) C(55) 3.514(5) 1_565
C(22) C(57) 3.522(7) 4_455
C(42) O(1) 3.567(5) 2_646
C(47) C(57) 3.517(9) 4_555
C(47) C(58) 3.538(9) 4_555
C(55) C(22) 3.514(5) 1_545
C(57) C(22) 3.522(7) 4_554
C(57) C(47) 3.517(9) 4_454
C(57) C(57) 2.718(9) 3_665
C(57) C(58) 2.354(11) 3_665
C(57) C(59) 2.366(8) .
C(58) C(47) 3.538(9) 4_454
C(58) C(57) 2.354(11) 3_665
C(58) C(58) 2.729(10) 3_665
C(58) C(59) 2.356(9) 3_665
C(59) C(57) 2.366(8) .
C(59) C(58) 2.356(9) 3_665
C(59) C(59) 2.724(8) 3_665
O(1) H(11) 3.112 2_646
O(1) H(12) 2.933 2_646
O(1) H(13) 3.372 2_646
O(1) H(14) 3.294 2_646
O(1) H(34) 2.888 2_656
O(1) H(35) 3.016 2_656
C(2) H(1) 3.090 3_656
C(2) H(4) 3.264 3_656
C(2) H(39) 3.482 3_656
C(2) H(49) 3.350 2_545
C(3) H(45) 3.080 1_565
C(4) H(1) 3.471 3_656
C(4) H(45) 2.898 1_565
C(5) H(45) 3.331 1_565
C(5) H(46) 3.499 1_565
C(5) H(50) 3.510 2_645
C(6) H(46) 3.223 1_565
C(6) H(50) 3.397 2_645
C(7) H(46) 3.367 1_565
C(10) H(14) 3.101 2_646
C(11) H(14) 2.940 2_646
C(11) H(15) 2.912 2_646
C(11) H(21) 3.168 1_655
C(12) H(15) 2.688 2_646
C(12) H(21) 2.702 1_655
C(13) H(15) 3.357 2_646
C(13) H(21) 3.407 1_655
C(13) H(30) 3.529 2_656
C(14) H(34) 3.429 1_565
C(16) H(35) 3.356 1_565
C(17) H(9) 3.526 2_656
C(17) H(35) 3.012 1_565
C(18) H(10) 3.590 2_656
C(18) H(30) 3.314 2_556
C(18) H(35) 2.971 1_565
C(18) H(36) 3.471 1_565
C(19) H(25) 3.397 1_565
C(19) H(35) 3.267 1_565
C(19) H(36) 3.149 1_565
C(20) H(35) 3.576 1_565
C(20) H(45) 3.477 1_565
C(20) H(46) 3.344 1_565
C(21) H(45) 3.569 1_565
C(21) H(47) 3.473 4_455
C(21) H(49) 3.184 2_545
C(22) H(39) 3.446 3_656
C(22) H(44) 3.213 1_565
C(22) H(45) 2.917 1_565
C(22) H(47) 3.045 4_455
C(22) H(49) 3.476 2_545
C(23) H(25) 3.525 1_565
C(23) H(44) 3.279 1_565
C(23) H(45) 3.576 1_565
C(23) H(47) 2.925 4_455
C(23) H(50) 3.427 2_545
C(24) H(47) 3.187 4_455
C(25) H(10) 3.388 1_455
C(25) H(47) 3.546 4_455
C(28) H(9) 3.339 1_455
C(28) H(49) 3.014 2_545
C(29) H(32) 3.129 1_455
C(29) H(33) 3.479 1_455
C(29) H(49) 3.486 2_545
C(30) H(29) 3.593 2_546
C(30) H(32) 3.430 1_455
C(30) H(33) 2.971 1_455
C(30) H(52) 3.436 4_455
C(31) H(16) 3.258 1_545
C(31) H(29) 2.974 2_546
C(31) H(33) 3.528 1_455
C(32) H(16) 3.593 1_545
C(32) H(29) 3.590 2_546
C(33) H(10) 3.113 1_455
C(34) H(10) 3.110 1_455
C(34) H(30) 3.463 2_556
C(34) H(34) 3.537 2_656
C(35) H(10) 3.036 1_455
C(35) H(30) 3.194 2_556
C(35) H(31) 3.450 2_556
C(35) H(33) 3.285 2_656
C(35) H(34) 3.097 2_656
C(36) H(10) 2.962 1_455
C(36) H(11) 3.581 2_646
C(36) H(15) 3.485 2_546
C(36) H(25) 3.546 2_556
C(36) H(33) 3.183 2_656
C(36) H(34) 3.219 2_656
C(37) H(10) 2.961 1_455
C(37) H(11) 2.903 2_646
C(37) H(15) 3.199 2_546
C(37) H(28) 3.396 2_546
C(38) H(9) 3.358 1_455
C(38) H(10) 3.028 1_455
C(38) H(11) 3.130 2_646
C(38) H(28) 3.441 2_546
C(40) H(23) 3.495 1_655
C(41) H(14) 3.491 2_646
C(41) H(24) 3.470 1_655
C(41) H(28) 3.383 2_646
C(42) H(7) 3.465 1_545
C(42) H(12) 3.156 1_545
C(42) H(13) 3.222 2_646
C(42) H(14) 3.444 2_646
C(42) H(28) 3.529 2_646
C(43) H(12) 3.379 1_545
C(43) H(13) 2.962 2_646
C(46) H(23) 3.457 1_655
C(47) H(2) 3.122 3_656
C(47) H(23) 3.199 1_655
C(47) H(47) 3.522 4_555
C(47) H(48) 3.566 4_555
C(48) H(2) 2.780 3_656
C(48) H(18) 3.374 3_656
C(48) H(23) 3.395 1_655
C(48) H(51) 3.048 4_555
C(49) H(2) 3.560 3_656
C(49) H(4) 3.323 3_656
C(49) H(18) 3.455 3_656
C(49) H(44) 3.467 3_646
C(49) H(51) 3.342 4_555
C(49) H(52) 3.049 4_555
C(50) H(52) 3.540 4_555
C(54) H(18) 3.170 1_545
C(54) H(19) 3.232 1_545
C(54) H(40) 3.161 3_646
C(55) H(17) 3.076 1_545
C(55) H(18) 3.107 1_545
C(55) H(40) 3.531 3_646
C(56) H(16) 3.527 1_545
C(56) H(17) 3.215 1_545
C(57) H(22) 3.391 4_554
C(57) H(38) 2.778 4_454
C(57) H(39) 3.205 2_655
C(57) H(39) 3.311 4_454
C(57) H(48) 2.021 .
C(57) H(48) 3.213 3_665
C(57) H(49) 3.229 .
C(57) H(49) 1.990 3_665
C(57) H(50) 3.594 3_665
C(57) H(51) 3.395 3_665
C(58) H(2) 3.363 2_555
C(58) H(38) 2.832 4_454
C(58) H(39) 3.463 2_655
C(58) H(39) 3.045 4_454
C(58) H(47) 2.014 .
C(58) H(47) 3.214 3_665
C(58) H(49) 2.027 .
C(58) H(49) 3.210 3_665
C(58) H(50) 3.170 3_665
C(58) H(51) 2.899 3_665
C(59) H(2) 3.268 2_555
C(59) H(22) 3.293 2_555
C(59) H(39) 3.500 2_655
C(59) H(39) 3.000 4_454
C(59) H(47) 3.223 .
C(59) H(47) 1.997 3_665
C(59) H(48) 2.027 .
C(59) H(48) 3.211 3_665
C(59) H(51) 3.310 3_665
C(60) H(6) 3.561 2_655
C(60) H(19) 2.975 2_555
C(60) H(43) 2.992 4_554
C(60) H(44) 3.530 2_565
C(60) H(44) 3.469 4_554
C(60) H(48) 3.160 3_665
C(61) H(19) 3.430 2_555
C(61) H(39) 3.445 4_454
C(61) H(40) 3.438 4_454
C(61) H(43) 3.012 4_554
C(61) H(44) 3.149 2_565
C(61) H(48) 3.307 3_665
C(62) H(6) 3.591 4_464
C(62) H(19) 3.580 4_564
C(62) H(24) 3.193 4_554
C(62) H(40) 3.275 4_454
C(62) H(43) 3.588 2_565
C(62) H(44) 3.115 2_565
H(1) C(2) 3.090 3_656
H(1) C(4) 3.471 3_656
H(1) H(1) 2.299 3_656
H(1) H(2) 3.090 3_656
H(1) H(4) 2.746 3_656
H(2) C(47) 3.122 3_656
H(2) C(48) 2.780 3_656
H(2) C(49) 3.560 3_656
H(2) C(58) 3.363 2_545
H(2) C(59) 3.268 2_545
H(2) H(1) 3.090 3_656
H(2) H(4) 3.519 3_656
H(2) H(38) 3.161 3_656
H(2) H(39) 2.542 3_656
H(2) H(48) 3.148 2_545
H(2) H(49) 2.960 2_545
H(3) H(4) 3.051 3_656
H(3) H(5) 3.488 3_656
H(3) H(48) 3.232 2_545
H(3) H(49) 3.142 2_545
H(4) C(2) 3.264 3_656
H(4) C(49) 3.323 3_656
H(4) H(1) 2.746 3_656
H(4) H(2) 3.519 3_656
H(4) H(3) 3.051 3_656
H(4) H(40) 3.193 3_656
H(4) H(45) 3.060 1_565
H(5) H(3) 3.488 3_656
H(5) H(41) 3.527 1_565
H(5) H(43) 3.442 3_656
H(5) H(48) 3.528 4_555
H(5) H(50) 3.101 2_645
H(5) H(52) 3.524 4_565
H(6) C(60) 3.561 2_645
H(6) C(62) 3.591 4_565
H(6) H(24) 3.575 1_665
H(6) H(46) 3.450 1_565
H(6) H(50) 2.900 2_645
H(6) H(52) 2.958 4_565
H(7) C(42) 3.465 1_565
H(7) H(20) 3.456 1_655
H(7) H(34) 3.558 1_565
H(8) H(14) 3.087 2_646
H(9) C(17) 3.526 2_646
H(9) C(28) 3.339 1_655
H(9) C(38) 3.358 1_655
H(9) H(14) 2.843 2_646
H(9) H(15) 3.043 2_646
H(9) H(21) 3.241 1_655
H(9) H(22) 3.310 1_655
H(9) H(28) 3.372 2_646
H(9) H(31) 3.227 1_655
H(10) C(18) 3.590 2_646
H(10) C(25) 3.388 1_655
H(10) C(33) 3.113 1_655
H(10) C(34) 3.110 1_655
H(10) C(35) 3.036 1_655
H(10) C(36) 2.962 1_655
H(10) C(37) 2.961 1_655
H(10) C(38) 3.028 1_655
H(10) H(15) 2.654 2_646
H(10) H(21) 2.441 1_655
H(10) H(28) 3.577 1_655
H(10) H(29) 3.454 1_655
H(10) H(30) 3.479 1_655
H(10) H(30) 3.391 2_656
H(10) H(31) 3.552 1_655
H(11) O(1) 3.112 2_656
H(11) C(36) 3.581 2_656
H(11) C(37) 2.903 2_656
H(11) C(38) 3.130 2_656
H(11) H(30) 2.806 2_656
H(11) H(31) 3.217 2_656
H(11) H(34) 3.094 1_565
H(12) O(1) 2.933 2_656
H(12) C(42) 3.156 1_565
H(12) C(43) 3.379 1_565
H(12) H(34) 2.747 1_565
H(12) H(35) 3.145 1_565
H(13) O(1) 3.372 2_656
H(13) C(42) 3.222 2_656
H(13) C(43) 2.962 2_656
H(13) H(34) 3.246 2_656
H(13) H(35) 2.818 2_656
H(14) O(1) 3.294 2_656
H(14) C(10) 3.101 2_656
H(14) C(11) 2.940 2_656
H(14) C(41) 3.491 2_656
H(14) C(42) 3.444 2_656
H(14) H(8) 3.087 2_656
H(14) H(9) 2.843 2_656
H(14) H(35) 3.349 1_565
H(15) C(11) 2.912 2_656
H(15) C(12) 2.688 2_656
H(15) C(13) 3.357 2_656
H(15) C(36) 3.485 2_556
H(15) C(37) 3.199 2_556
H(15) H(9) 3.043 2_656
H(15) H(10) 2.654 2_656
H(15) H(29) 3.429 2_556
H(15) H(30) 2.949 2_556
H(15) H(35) 3.304 1_565
H(15) H(36) 3.536 1_565
H(16) C(31) 3.258 1_565
H(16) C(32) 3.593 1_565
H(16) C(56) 3.527 1_565
H(16) H(25) 2.461 1_565
H(16) H(26) 3.139 1_565
H(16) H(29) 3.418 2_556
H(16) H(36) 2.999 1_565
H(16) H(46) 3.481 1_565
H(17) C(55) 3.076 1_565
H(17) C(56) 3.215 1_565
H(17) H(45) 2.582 1_565
H(17) H(46) 2.864 1_565
H(18) C(48) 3.374 3_656
H(18) C(49) 3.455 3_656
H(18) C(54) 3.170 1_565
H(18) C(55) 3.107 1_565
H(18) H(39) 2.743 3_656
H(18) H(40) 2.901 3_656
H(18) H(44) 2.626 1_565
H(18) H(45) 2.487 1_565
H(18) H(47) 3.382 4_455
H(18) H(51) 3.553 2_545
H(19) C(54) 3.232 1_565
H(19) C(60) 2.975 2_545
H(19) C(61) 3.430 2_545
H(19) C(62) 3.580 4_465
H(19) H(24) 3.038 1_565
H(19) H(25) 3.247 1_565
H(19) H(44) 2.749 1_565
H(19) H(47) 3.245 4_455
H(19) H(50) 2.752 2_545
H(19) H(51) 3.535 2_545
H(20) H(7) 3.456 1_455
H(20) H(24) 3.527 1_565
H(20) H(25) 3.498 1_565
H(21) C(11) 3.168 1_455
H(21) C(12) 2.702 1_455
H(21) C(13) 3.407 1_455
H(21) H(9) 3.241 1_455
H(21) H(10) 2.441 1_455
H(21) H(30) 3.572 2_556
H(22) C(57) 3.391 4_455
H(22) C(59) 3.293 2_545
H(22) H(9) 3.310 1_455
H(22) H(47) 2.894 4_455
H(22) H(49) 2.688 2_545
H(23) C(40) 3.495 1_455
H(23) C(46) 3.457 1_455
H(23) C(47) 3.199 1_455
H(23) C(48) 3.395 1_455
H(23) H(32) 2.623 1_455
H(23) H(38) 3.395 1_455
H(23) H(49) 3.525 2_545
H(23) H(51) 3.278 4_455
H(23) H(52) 3.148 4_455
H(24) C(41) 3.470 1_455
H(24) C(62) 3.193 4_455
H(24) H(6) 3.575 1_445
H(24) H(19) 3.038 1_545
H(24) H(20) 3.527 1_545
H(24) H(32) 3.224 1_455
H(24) H(33) 2.769 1_455
H(24) H(52) 2.780 4_455
H(25) C(19) 3.397 1_545
H(25) C(23) 3.525 1_545
H(25) C(36) 3.546 2_546
H(25) H(16) 2.461 1_545
H(25) H(19) 3.247 1_545
H(25) H(20) 3.498 1_545
H(25) H(29) 2.609 2_546
H(26) H(16) 3.139 1_545
H(27) H(30) 3.284 2_556
H(28) C(37) 3.396 2_556
H(28) C(38) 3.441 2_556
H(28) C(41) 3.383 2_656
H(28) C(42) 3.529 2_656
H(28) H(9) 3.372 2_656
H(28) H(10) 3.577 1_455
H(28) H(30) 2.791 2_556
H(28) H(31) 2.876 2_556
H(28) H(33) 2.968 2_656
H(28) H(34) 3.249 2_656
H(29) C(30) 3.593 2_556
H(29) C(31) 2.974 2_556
H(29) C(32) 3.590 2_556
H(29) H(10) 3.454 1_455
H(29) H(15) 3.429 2_546
H(29) H(16) 3.418 2_546
H(29) H(25) 2.609 2_556
H(29) H(31) 3.504 2_556
H(29) H(33) 2.797 2_656
H(29) H(34) 3.463 2_656
H(30) C(13) 3.529 2_646
H(30) C(18) 3.314 2_546
H(30) C(34) 3.463 2_546
H(30) C(35) 3.194 2_546
H(30) H(10) 3.479 1_455
H(30) H(10) 3.391 2_646
H(30) H(11) 2.806 2_646
H(30) H(15) 2.949 2_546
H(30) H(21) 3.572 2_546
H(30) H(27) 3.284 2_546
H(30) H(28) 2.791 2_546
H(31) C(35) 3.450 2_546
H(31) H(9) 3.227 1_455
H(31) H(10) 3.552 1_455
H(31) H(11) 3.217 2_646
H(31) H(28) 2.876 2_546
H(31) H(29) 3.504 2_546
H(32) C(29) 3.129 1_655
H(32) C(30) 3.430 1_655
H(32) H(23) 2.623 1_655
H(32) H(24) 3.224 1_655
H(33) C(29) 3.479 1_655
H(33) C(30) 2.971 1_655
H(33) C(31) 3.528 1_655
H(33) C(35) 3.285 2_646
H(33) C(36) 3.183 2_646
H(33) H(24) 2.769 1_655
H(33) H(28) 2.968 2_646
H(33) H(29) 2.797 2_646
H(34) O(1) 2.888 2_646
H(34) C(14) 3.429 1_545
H(34) C(34) 3.537 2_646
H(34) C(35) 3.097 2_646
H(34) C(36) 3.219 2_646
H(34) H(7) 3.558 1_545
H(34) H(11) 3.094 1_545
H(34) H(12) 2.747 1_545
H(34) H(13) 3.246 2_646
H(34) H(28) 3.249 2_646
H(34) H(29) 3.463 2_646
H(35) O(1) 3.016 2_646
H(35) C(16) 3.356 1_545
H(35) C(17) 3.012 1_545
H(35) C(18) 2.971 1_545
H(35) C(19) 3.267 1_545
H(35) C(20) 3.576 1_545
H(35) H(12) 3.145 1_545
H(35) H(13) 2.818 2_646
H(35) H(14) 3.349 1_545
H(35) H(15) 3.304 1_545
H(36) C(18) 3.471 1_545
H(36) C(19) 3.149 1_545
H(36) H(15) 3.536 1_545
H(36) H(16) 2.999 1_545
H(38) C(57) 2.778 4_555
H(38) C(58) 2.832 4_555
H(38) H(2) 3.161 3_656
H(38) H(23) 3.395 1_655
H(38) H(47) 2.683 4_555
H(38) H(48) 2.787 4_555
H(39) C(2) 3.482 3_656
H(39) C(22) 3.446 3_656
H(39) C(57) 3.205 2_645
H(39) C(57) 3.311 4_555
H(39) C(58) 3.463 2_645
H(39) C(58) 3.045 4_555
H(39) C(59) 3.500 2_645
H(39) C(59) 3.000 4_555
H(39) C(61) 3.445 4_555
H(39) H(2) 2.542 3_656
H(39) H(18) 2.743 3_656
H(39) H(48) 3.445 4_555
H(39) H(49) 3.366 4_555
H(39) H(51) 2.636 4_555
H(40) C(54) 3.161 3_646
H(40) C(55) 3.531 3_646
H(40) C(61) 3.438 4_555
H(40) C(62) 3.275 4_555
H(40) H(4) 3.193 3_656
H(40) H(18) 2.901 3_656
H(40) H(44) 2.540 3_646
H(40) H(45) 3.260 3_646
H(40) H(51) 3.169 4_555
H(40) H(52) 2.852 4_555
H(41) H(5) 3.527 1_545
H(42) H(49) 3.213 2_545
H(43) C(60) 2.992 4_455
H(43) C(61) 3.012 4_455
H(43) C(62) 3.588 2_535
H(43) H(5) 3.442 3_656
H(43) H(48) 3.109 2_545
H(43) H(49) 3.333 2_545
H(43) H(50) 3.093 4_455
H(43) H(51) 3.129 4_455
H(44) C(22) 3.213 1_545
H(44) C(23) 3.279 1_545
H(44) C(49) 3.467 3_646
H(44) C(60) 3.530 2_535
H(44) C(60) 3.469 4_455
H(44) C(61) 3.149 2_535
H(44) C(62) 3.115 2_535
H(44) H(18) 2.626 1_545
H(44) H(19) 2.749 1_545
H(44) H(40) 2.540 3_646
H(44) H(51) 3.438 2_535
H(44) H(52) 3.374 2_535
H(45) C(3) 3.080 1_545
H(45) C(4) 2.898 1_545
H(45) C(5) 3.331 1_545
H(45) C(20) 3.477 1_545
H(45) C(21) 3.569 1_545
H(45) C(22) 2.917 1_545
H(45) C(23) 3.576 1_545
H(45) H(4) 3.060 1_545
H(45) H(17) 2.582 1_545
H(45) H(18) 2.487 1_545
H(45) H(40) 3.260 3_646
H(46) C(5) 3.499 1_545
H(46) C(6) 3.223 1_545
H(46) C(7) 3.367 1_545
H(46) C(20) 3.344 1_545
H(46) H(6) 3.450 1_545
H(46) H(16) 3.481 1_545
H(46) H(17) 2.864 1_545
H(47) C(21) 3.473 4_554
H(47) C(22) 3.045 4_554
H(47) C(23) 2.925 4_554
H(47) C(24) 3.187 4_554
H(47) C(25) 3.546 4_554
H(47) C(47) 3.522 4_454
H(47) C(58) 2.014 .
H(47) C(58) 3.214 3_665
H(47) C(59) 3.223 .
H(47) C(59) 1.997 3_665
H(47) H(18) 3.382 4_554
H(47) H(19) 3.245 4_554
H(47) H(22) 2.894 4_554
H(47) H(38) 2.683 4_454
H(47) H(48) 2.313 .
H(47) H(49) 2.285 3_665
H(47) H(50) 3.332 3_665
H(48) C(47) 3.566 4_454
H(48) C(57) 2.021 .
H(48) C(57) 3.213 3_665
H(48) C(59) 2.027 .
H(48) C(59) 3.211 3_665
H(48) C(60) 3.160 3_665
H(48) C(61) 3.307 3_665
H(48) H(2) 3.148 2_555
H(48) H(3) 3.232 2_555
H(48) H(5) 3.528 4_454
H(48) H(38) 2.787 4_454
H(48) H(39) 3.445 4_454
H(48) H(43) 3.109 2_555
H(48) H(47) 2.313 .
H(48) H(49) 2.337 .
H(48) H(50) 2.505 3_665
H(48) H(51) 2.810 3_665
H(49) C(2) 3.350 2_555
H(49) C(21) 3.184 2_555
H(49) C(22) 3.476 2_555
H(49) C(28) 3.014 2_555
H(49) C(29) 3.486 2_555
H(49) C(57) 3.229 .
H(49) C(57) 1.990 3_665
H(49) C(58) 2.027 .
H(49) C(58) 3.210 3_665
H(49) H(2) 2.960 2_555
H(49) H(3) 3.142 2_555
H(49) H(22) 2.688 2_555
H(49) H(23) 3.525 2_555
H(49) H(39) 3.366 4_454
H(49) H(42) 3.213 2_555
H(49) H(43) 3.333 2_555
H(49) H(47) 2.285 3_665
H(49) H(48) 2.337 .
H(49) H(51) 3.511 3_665
H(50) C(5) 3.510 2_655
H(50) C(6) 3.397 2_655
H(50) C(23) 3.427 2_555
H(50) C(57) 3.594 3_665
H(50) C(58) 3.170 3_665
H(50) H(5) 3.101 2_655
H(50) H(6) 2.900 2_655
H(50) H(19) 2.752 2_555
H(50) H(43) 3.093 4_554
H(50) H(47) 3.332 3_665
H(50) H(48) 2.505 3_665
H(51) C(48) 3.048 4_454
H(51) C(49) 3.342 4_454
H(51) C(57) 3.395 3_665
H(51) C(58) 2.899 3_665
H(51) C(59) 3.310 3_665
H(51) H(18) 3.553 2_555
H(51) H(19) 3.535 2_555
H(51) H(23) 3.278 4_554
H(51) H(39) 2.636 4_454
H(51) H(40) 3.169 4_454
H(51) H(43) 3.129 4_554
H(51) H(44) 3.438 2_565
H(51) H(48) 2.810 3_665
H(51) H(49) 3.511 3_665
H(52) C(30) 3.436 4_554
H(52) C(49) 3.049 4_454
H(52) C(50) 3.540 4_454
H(52) H(5) 3.524 4_464
H(52) H(6) 2.958 4_464
H(52) H(23) 3.148 4_554
H(52) H(24) 2.780 4_554
H(52) H(40) 2.852 4_454
H(52) H(44) 3.374 2_565

loop_
_geom_torsion_atom_site_label_1
_geom_torsion_atom_site_label_2
_geom_torsion_atom_site_label_3
_geom_torsion_atom_site_label_4
_geom_torsion
_geom_torsion_site_symmetry_1
_geom_torsion_site_symmetry_3
_geom_torsion_site_symmetry_4
C(2) Sn(1) Rh(1) P(1) 137.50(16) . . .
C(2) Sn(1) Rh(1) P(2) -105.37(16) . . .
C(2) Sn(1) Rh(1) P(3) 16.19(16) . . .
C(2) Sn(1) Rh(1) C(1) -175.1(7) . . .
Rh(1) Sn(1) C(3) C(4) 165.6(3) . . .
Rh(1) Sn(1) C(3) C(8) -13.1(2) . . .
C(3) Sn(1) Rh(1) P(1) 15.81(10) . . .
C(3) Sn(1) Rh(1) P(2) 132.93(10) . . .
C(3) Sn(1) Rh(1) P(3) -105.50(10) . . .
C(3) Sn(1) Rh(1) C(1) 63.2(7) . . .
Rh(1) Sn(1) C(21) C(22) 158.6(2) . . .
Rh(1) Sn(1) C(21) C(26) -15.5(2) . . .
C(21) Sn(1) Rh(1) P(1) -94.02(8) . . .
C(21) Sn(1) Rh(1) P(2) 23.10(8) . . .
C(21) Sn(1) Rh(1) P(3) 144.67(8) . . .
C(21) Sn(1) Rh(1) C(1) -46.6(7) . . .
C(2) Sn(1) C(3) C(4) 25.7(3) . . .
C(2) Sn(1) C(3) C(8) -153.0(2) . . .
C(2) Sn(1) C(21) C(22) -59.3(3) . . .
C(2) Sn(1) C(21) C(26) 126.6(2) . . .
C(3) Sn(1) C(21) C(22) 52.0(2) . . .
C(3) Sn(1) C(21) C(26) -122.1(2) . . .
C(21) Sn(1) C(3) C(4) -90.2(3) . . .
C(21) Sn(1) C(3) C(8) 91.1(2) . . .
Sn(1) Rh(1) P(1) C(8) -19.20(13) . . .
Sn(1) Rh(1) P(1) C(9) -141.94(13) . . .
Sn(1) Rh(1) P(1) C(15) 98.20(10) . . .
Sn(1) Rh(1) P(2) C(26) -30.54(11) . . .
Sn(1) Rh(1) P(2) C(27) 90.61(12) . . .
Sn(1) Rh(1) P(2) C(33) -150.48(12) . . .
Sn(1) Rh(1) P(3) C(39) 164.36(12) . . .
Sn(1) Rh(1) P(3) C(45) 45.10(11) . . .
Sn(1) Rh(1) P(3) C(51) -74.92(12) . . .
Sn(1) Rh(1) C(1) O(1) 9(7) . . .
P(1) Rh(1) P(2) C(26) 45.44(12) . . .
P(1) Rh(1) P(2) C(27) 166.60(12) . . .
P(1) Rh(1) P(2) C(33) -74.50(12) . . .
P(2) Rh(1) P(1) C(8) -95.86(13) . . .
P(2) Rh(1) P(1) C(9) 141.40(13) . . .
P(2) Rh(1) P(1) C(15) 21.54(11) . . .
P(1) Rh(1) P(3) C(39) 84.83(12) . . .
P(1) Rh(1) P(3) C(45) -34.43(11) . . .
P(1) Rh(1) P(3) C(51) -154.45(12) . . .
P(3) Rh(1) P(1) C(8) 65.61(13) . . .
P(3) Rh(1) P(1) C(9) -57.13(14) . . .
P(3) Rh(1) P(1) C(15) -176.99(10) . . .
P(1) Rh(1) C(1) O(1) 55(6) . . .
C(1) Rh(1) P(1) C(8) 167.35(17) . . .
C(1) Rh(1) P(1) C(9) 44.61(17) . . .
C(1) Rh(1) P(1) C(15) -75.25(15) . . .
P(2) Rh(1) P(3) C(39) -114.85(12) . . .
P(2) Rh(1) P(3) C(45) 125.89(11) . . .
P(2) Rh(1) P(3) C(51) 5.87(13) . . .
P(3) Rh(1) P(2) C(26) -115.96(11) . . .
P(3) Rh(1) P(2) C(27) 5.20(13) . . .
P(3) Rh(1) P(2) C(33) 124.10(12) . . .
P(2) Rh(1) C(1) O(1) -60(6) . . .
C(1) Rh(1) P(2) C(26) 141.08(15) . . .
C(1) Rh(1) P(2) C(27) -97.77(16) . . .
C(1) Rh(1) P(2) C(33) 21.14(16) . . .
P(3) Rh(1) C(1) O(1) 177(4) . . .
C(1) Rh(1) P(3) C(39) -13.88(16) . . .
C(1) Rh(1) P(3) C(45) -133.14(15) . . .
C(1) Rh(1) P(3) C(51) 106.84(16) . . .
Rh(1) P(1) C(8) C(3) 16.7(3) . . .
Rh(1) P(1) C(8) C(7) -163.5(2) . . .
Rh(1) P(1) C(9) C(10) 32.9(3) . . .
Rh(1) P(1) C(9) C(14) -151.8(2) . . .
Rh(1) P(1) C(15) C(16) 84.5(2) . . .
Rh(1) P(1) C(15) C(20) -89.0(2) . . .
C(8) P(1) C(9) C(10) -98.0(3) . . .
C(8) P(1) C(9) C(14) 77.3(3) . . .
C(9) P(1) C(8) C(3) 147.2(2) . . .
C(9) P(1) C(8) C(7) -33.1(3) . . .
C(8) P(1) C(15) C(16) -148.2(2) . . .
C(8) P(1) C(15) C(20) 38.3(3) . . .
C(15) P(1) C(8) C(3) -107.1(2) . . .
C(15) P(1) C(8) C(7) 72.6(3) . . .
C(9) P(1) C(15) C(16) -43.5(3) . . .
C(9) P(1) C(15) C(20) 143.0(2) . . .
C(15) P(1) C(9) C(10) 158.0(3) . . .
C(15) P(1) C(9) C(14) -26.7(3) . . .
Rh(1) P(2) C(26) C(21) 29.8(2) . . .
Rh(1) P(2) C(26) C(25) -150.4(2) . . .
Rh(1) P(2) C(27) C(28) -135.8(3) . . .
Rh(1) P(2) C(27) C(32) 42.7(3) . . .
Rh(1) P(2) C(33) C(34) 71.6(2) . . .
Rh(1) P(2) C(33) C(38) -104.0(2) . . .
C(26) P(2) C(27) C(28) -8.6(3) . . .
C(26) P(2) C(27) C(32) 169.9(3) . . .
C(27) P(2) C(26) C(21) -99.5(2) . . .
C(27) P(2) C(26) C(25) 80.3(3) . . .
C(26) P(2) C(33) C(34) -54.4(2) . . .
C(26) P(2) C(33) C(38) 130.0(2) . . .
C(33) P(2) C(26) C(21) 156.5(2) . . .
C(33) P(2) C(26) C(25) -23.7(3) . . .
C(27) P(2) C(33) C(34) -160.1(2) . . .
C(27) P(2) C(33) C(38) 24.3(3) . . .
C(33) P(2) C(27) C(28) 97.6(3) . . .
C(33) P(2) C(27) C(32) -83.9(3) . . .
Rh(1) P(3) C(39) C(40) -111.1(2) . . .
Rh(1) P(3) C(39) C(44) 64.9(2) . . .
Rh(1) P(3) C(45) C(46) 27.3(2) . . .
Rh(1) P(3) C(45) C(50) -151.5(2) . . .
Rh(1) P(3) C(51) C(52) 41.6(3) . . .
Rh(1) P(3) C(51) C(56) -143.7(3) . . .
C(39) P(3) C(45) C(46) -98.3(2) . . .
C(39) P(3) C(45) C(50) 82.8(3) . . .
C(45) P(3) C(39) C(40) 16.9(3) . . .
C(45) P(3) C(39) C(44) -167.1(2) . . .
C(39) P(3) C(51) C(52) 168.3(3) . . .
C(39) P(3) C(51) C(56) -17.0(3) . . .
C(51) P(3) C(39) C(40) 118.8(3) . . .
C(51) P(3) C(39) C(44) -65.1(3) . . .
C(45) P(3) C(51) C(52) -87.6(3) . . .
C(45) P(3) C(51) C(56) 87.1(3) . . .
C(51) P(3) C(45) C(46) 157.4(2) . . .
C(51) P(3) C(45) C(50) -21.4(3) . . .
Sn(1) C(3) C(4) C(5) -179.3(3) . . .
Sn(1) C(3) C(8) P(1) -0.3(3) . . .
Sn(1) C(3) C(8) C(7) 180.0(2) . . .
C(4) C(3) C(8) P(1) -179.1(3) . . .
C(4) C(3) C(8) C(7) 1.2(5) . . .
C(8) C(3) C(4) C(5) -0.6(6) . . .
C(3) C(4) C(5) C(6) 0.0(6) . . .
C(4) C(5) C(6) C(7) 0.0(7) . . .
C(5) C(6) C(7) C(8) 0.5(7) . . .
C(6) C(7) C(8) P(1) 179.2(3) . . .
C(6) C(7) C(8) C(3) -1.1(6) . . .
P(1) C(9) C(10) C(11) 173.0(3) . . .
P(1) C(9) C(14) C(13) -174.1(3) . . .
C(10) C(9) C(14) C(13) 1.1(6) . . .
C(14) C(9) C(10) C(11) -2.5(5) . . .
C(9) C(10) C(11) C(12) 2.1(6) . . .
C(10) C(11) C(12) C(13) -0.4(6) . . .
C(11) C(12) C(13) C(14) -0.9(6) . . .
C(12) C(13) C(14) C(9) 0.5(6) . . .
P(1) C(15) C(16) C(17) -175.6(3) . . .
P(1) C(15) C(20) C(19) 174.6(2) . . .
C(16) C(15) C(20) C(19) 0.9(5) . . .
C(20) C(15) C(16) C(17) -2.0(5) . . .
C(15) C(16) C(17) C(18) 1.9(6) . . .
C(16) C(17) C(18) C(19) -0.6(6) . . .
C(17) C(18) C(19) C(20) -0.5(6) . . .
C(18) C(19) C(20) C(15) 0.3(6) . . .
Sn(1) C(21) C(22) C(23) -171.0(2) . . .
Sn(1) C(21) C(26) P(2) -6.1(3) . . .
Sn(1) C(21) C(26) C(25) 174.1(2) . . .
C(22) C(21) C(26) P(2) 179.3(2) . . .
C(22) C(21) C(26) C(25) -0.5(4) . . .
C(26) C(21) C(22) C(23) 2.9(4) . . .
C(21) C(22) C(23) C(24) -3.2(5) . . .
C(22) C(23) C(24) C(25) 0.9(5) . . .
C(23) C(24) C(25) C(26) 1.5(5) . . .
C(24) C(25) C(26) P(2) 178.5(2) . . .
C(24) C(25) C(26) C(21) -1.8(5) . . .
P(2) C(27) C(28) C(29) 178.8(3) . . .
P(2) C(27) C(32) C(31) 179.7(3) . . .
C(28) C(27) C(32) C(31) -1.7(6) . . .
C(32) C(27) C(28) C(29) 0.3(5) . . .
C(27) C(28) C(29) C(30) 0.2(5) . . .
C(28) C(29) C(30) C(31) 0.7(7) . . .
C(29) C(30) C(31) C(32) -2.1(7) . . .
C(30) C(31) C(32) C(27) 2.6(6) . . .
P(2) C(33) C(34) C(35) -176.6(2) . . .
P(2) C(33) C(38) C(37) 175.9(2) . . .
C(34) C(33) C(38) C(37) 0.3(4) . . .
C(38) C(33) C(34) C(35) -0.8(4) . . .
C(33) C(34) C(35) C(36) 0.4(5) . . .
C(34) C(35) C(36) C(37) 0.6(5) . . .
C(35) C(36) C(37) C(38) -1.1(5) . . .
C(36) C(37) C(38) C(33) 0.7(5) . . .
P(3) C(39) C(40) C(41) 176.6(3) . . .
P(3) C(39) C(44) C(43) -178.3(2) . . .
C(40) C(39) C(44) C(43) -2.0(5) . . .
C(44) C(39) C(40) C(41) 0.5(5) . . .
C(39) C(40) C(41) C(42) 0.6(6) . . .
C(40) C(41) C(42) C(43) -0.3(6) . . .
C(41) C(42) C(43) C(44) -1.2(5) . . .
C(42) C(43) C(44) C(39) 2.4(5) . . .
P(3) C(45) C(46) C(47) -178.7(2) . . .
P(3) C(45) C(50) C(49) 178.5(3) . . .
C(46) C(45) C(50) C(49) -0.4(5) . . .
C(50) C(45) C(46) C(47) 0.2(4) . . .
C(45) C(46) C(47) C(48) 0.1(4) . . .
C(46) C(47) C(48) C(49) -0.1(5) . . .
C(47) C(48) C(49) C(50) -0.1(5) . . .
C(48) C(49) C(50) C(45) 0.4(6) . . .
P(3) C(51) C(52) C(53) 172.6(3) . . .
P(3) C(51) C(56) C(55) -173.3(3) . . .
C(52) C(51) C(56) C(55) 1.3(6) . . .
C(56) C(51) C(52) C(53) -2.4(6) . . .
C(51) C(52) C(53) C(54) 1.7(6) . . .
C(52) C(53) C(54) C(55) 0.1(5) . . .
C(53) C(54) C(55) C(56) -1.2(7) . . .
C(54) C(55) C(56) C(51) 0.5(7) . . .
C(58) C(57) C(59) C(58) -1.1(12) . 3_665 3_665
C(59) C(57) C(58) C(59) 1.1(11) 3_665 . .
C(57) C(58) C(59) C(57) -1.1(11) . . 3_665
C(61) C(60) C(62) C(61) -0.3(6) . 3_675 3_675
C(62) C(60) C(61) C(62) 0.3(6) 3_675 . .
C(60) C(61) C(62) C(60) -0.3(6) . . 3_675
